data_7055418
loop_
_publ_author_name
'Panini, Piyush'
'Gonnade, Rajesh G.'
'Chopra, Deepak'

_publ_section_title
;
 Experimental and computational analysis of supramolecular motifs
 involving Csp2(aromatic)--F and CF3groups in organic solids
;
_journal_issue 6
_journal_name_full 'New J. Chem.'
_journal_page_first 4981
_journal_paper_doi 10.1039/C5NJ03211C
_journal_volume 40
_journal_year 2016
_chemical_formula_moiety 'C14 H9 F4 N O1, 0.5(H2 O)'
_chemical_formula_sum 'C14 H10 F4 N O1.5'
_chemical_formula_weight 292.23
_space_group_crystal_system orthorhombic
_space_group_IT_number 60
_space_group_name_Hall '-P 2n 2ab'
_space_group_name_H-M_alt 'P b c n'
_symmetry_space_group_name_Hall '-P 2n 2ab'
_symmetry_space_group_name_H-M 'P b c n'
_atom_sites_solution_hydrogens mixed
_audit_creation_method SHELXL-2014/7
_audit_update_record
;
2016-03-09 deposited with the CCDC.
2016-03-15 downloaded from the CCDC.
;
_cell_angle_alpha 90
_cell_angle_beta 90
_cell_angle_gamma 90
_cell_formula_units_Z 8
_cell_length_a 7.3568(17)
_cell_length_b 27.672(6)
_cell_length_c 12.434(3)
_cell_measurement_reflns_used 2952
_cell_measurement_temperature 100(2)
_cell_measurement_theta_max 28.24
_cell_measurement_theta_min 2.20
_cell_volume 2531.3(10)
_computing_cell_refinement 'Bruker SAINT'
_computing_data_collection 'Bruker APEX2'
_computing_data_reduction 'Bruker SAINT'
_computing_molecular_graphics Mercury
_computing_publication_material Mercury
_computing_structure_refinement 'SHELXL-2014 (Sheldrick 2013)'
_computing_structure_solution 'SIR 92'
_diffrn_ambient_temperature 100(2)
_diffrn_measured_fraction_theta_full 0.999
_diffrn_measured_fraction_theta_max 0.939
_diffrn_measurement_device_type 'Bruker APEX-II CCD'
_diffrn_measurement_method '\f and \w scans'
_diffrn_radiation_type MoK\a
_diffrn_radiation_wavelength 0.71073
_diffrn_reflns_av_R_equivalents 0.0241
_diffrn_reflns_av_unetI/netI 0.0182
_diffrn_reflns_Laue_measured_fraction_full 0.999
_diffrn_reflns_Laue_measured_fraction_max 0.939
_diffrn_reflns_limit_h_max 9
_diffrn_reflns_limit_h_min -8
_diffrn_reflns_limit_k_max 34
_diffrn_reflns_limit_k_min -36
_diffrn_reflns_limit_l_max 15
_diffrn_reflns_limit_l_min -15
_diffrn_reflns_number 13907
_diffrn_reflns_point_group_measured_fraction_full 0.999
_diffrn_reflns_point_group_measured_fraction_max 0.939
_diffrn_reflns_theta_full 25.000
_diffrn_reflns_theta_max 28.240
_diffrn_reflns_theta_min 2.202
_exptl_absorpt_coefficient_mu 0.140
_exptl_absorpt_correction_T_max 0.96
_exptl_absorpt_correction_T_min 0.91
_exptl_absorpt_correction_type multi-scan
_exptl_absorpt_process_details SADABS
_exptl_crystal_colour COLOURLESS
_exptl_crystal_density_diffrn 1.534
_exptl_crystal_description PLATE
_exptl_crystal_F_000 1192
_exptl_crystal_size_max 0.420
_exptl_crystal_size_mid 0.220
_exptl_crystal_size_min 0.180
_refine_diff_density_max 0.426
_refine_diff_density_min -0.247
_refine_diff_density_rms 0.058
_refine_ls_extinction_method none
_refine_ls_goodness_of_fit_ref 1.108
_refine_ls_hydrogen_treatment mixed
_refine_ls_matrix_type full
_refine_ls_number_parameters 222
_refine_ls_number_reflns 2952
_refine_ls_number_restraints 0
_refine_ls_restrained_S_all 1.108
_refine_ls_R_factor_all 0.0613
_refine_ls_R_factor_gt 0.0574
_refine_ls_shift/su_max 0.000
_refine_ls_shift/su_mean 0.000
_refine_ls_structure_factor_coef Fsqd
_refine_ls_weighting_details 'w=1/[\s^2^(Fo^2^)+(0.0614P)^2^+1.9260P] where P=(Fo^2^+2Fc^2^)/3'
_refine_ls_weighting_scheme calc
_refine_ls_wR_factor_gt 0.1396
_refine_ls_wR_factor_ref 0.1425
_reflns_Friedel_coverage 0.000
_reflns_number_gt 2733
_reflns_number_total 2952
_reflns_threshold_expression 'I > 2\s(I)'
_cod_data_source_file c5nj03211c2.cif
_cod_data_source_block 2T1F_w
_cod_depositor_comments 'Adding full bibliography for 7055417--7055429.cif.'
_cod_original_cell_volume 2531.2(10)
_cod_original_formula_sum 'C14 H10 F4 N O1.50'
_cod_database_code 7055418
_shelx_shelxl_version_number 2014/7
_shelx_space_group_comment
;
The symmetry employed for this shelxl refinement is uniquely defined
by the following loop, which should always be used as a source of
symmetry information in preference to the above space-group names.
They are only intended as comments.
;
_shelx_estimated_absorpt_t_min 0.944
_shelx_estimated_absorpt_t_max 0.975

loop_
_space_group_symop_operation_xyz
'x, y, z'
'-x+1/2, -y+1/2, z+1/2'
'-x, y, -z+1/2'
'x+1/2, -y+1/2, -z'
'-x, -y, -z'
'x-1/2, y-1/2, -z-1/2'
'x, -y, z-1/2'
'-x-1/2, y-1/2, z'

loop_
_atom_site_label
_atom_site_type_symbol
_atom_site_fract_x
_atom_site_fract_y
_atom_site_fract_z
_atom_site_U_iso_or_equiv
_atom_site_adp_type
_atom_site_occupancy
_atom_site_site_symmetry_order
_atom_site_calc_flag
_atom_site_refinement_flags_posn
_atom_site_refinement_flags_adp
_atom_site_refinement_flags_occupancy
_atom_site_disorder_assembly
_atom_site_disorder_group
N1 N 0.19891(18) 0.30303(5) 0.43920(11) 0.0212(3) Uani 1 1 d . . . . .
H1 H 0.1574 0.2890 0.3807 0.025 Uiso 1 1 calc R U . . .
O1 O 0.29268(17) 0.28763(4) 0.61055(9) 0.0265(3) Uani 1 1 d . . . . .
F1A F 0.11540(17) 0.20153(4) 0.66116(9) 0.0291(3) Uani 0.822(2) 1 d . . P A 1
F1B F 0.3695(8) 0.2249(2) 0.3288(4) 0.0291(3) Uani 0.178(2) 1 d . . P A 2
F2A F 0.2666(7) 0.51181(8) 0.5869(2) 0.0678(16) Uani 0.626(9) 1 d . . P B 1
F3A F 0.1535(6) 0.45841(15) 0.6846(3) 0.0697(16) Uani 0.626(9) 1 d . . P B 1
F4A F 0.4350(5) 0.45736(18) 0.6501(4) 0.0849(18) Uani 0.626(9) 1 d . . P B 1
F2B F 0.2582(15) 0.43831(19) 0.7078(3) 0.086(3) Uani 0.374(9) 1 d . . P B 2
F3B F 0.4037(11) 0.4893(3) 0.6187(4) 0.080(4) Uani 0.374(9) 1 d . . P B 2
F4B F 0.1220(11) 0.4927(3) 0.6223(6) 0.108(5) Uani 0.374(9) 1 d . . P B 2
C1A C 0.2408(2) 0.22043(6) 0.49331(13) 0.0229(3) Uani 0.822(2) 1 d . . P A 1
C2A C 0.1793(2) 0.18664(6) 0.56732(14) 0.0267(4) Uani 0.822(2) 1 d . . P A 1
C3A C 0.1768(3) 0.13756(7) 0.54571(17) 0.0337(4) Uani 0.822(2) 1 d . . P A 1
H3A H 0.1331 0.1152 0.5977 0.040 Uiso 0.822(2) 1 calc R U P A 1
C4A C 0.2396(3) 0.12164(7) 0.44651(18) 0.0375(5) Uani 0.822(2) 1 d . . P A 1
H4A H 0.2395 0.0881 0.4306 0.045 Uiso 0.822(2) 1 calc R U P A 1
C5A C 0.3020(3) 0.15416(7) 0.37073(16) 0.0351(4) Uani 0.822(2) 1 d . . P A 1
H5A H 0.3446 0.1430 0.3030 0.042 Uiso 0.822(2) 1 calc R U P A 1
C6A C 0.3024(2) 0.20317(7) 0.39381(14) 0.0282(4) Uani 0.822(2) 1 d . . P A 1
H6A H 0.3452 0.2254 0.3414 0.034 Uiso 0.822(2) 1 calc R U P A 1
C1B C 0.2408(2) 0.22043(6) 0.49331(13) 0.0229(3) Uani 0.178(2) 1 d . . P A 2
C2B C 0.3024(2) 0.20317(7) 0.39381(14) 0.0282(4) Uani 0.178(2) 1 d . . P A 2
C3B C 0.3020(3) 0.15416(7) 0.37073(16) 0.0351(4) Uani 0.178(2) 1 d . . P A 2
H3B H 0.3446 0.1430 0.3030 0.042 Uiso 0.178(2) 1 calc R U P A 2
C4B C 0.2396(3) 0.12164(7) 0.44651(18) 0.0375(5) Uani 0.178(2) 1 d . . P A 2
H4B H 0.2395 0.0881 0.4306 0.045 Uiso 0.178(2) 1 calc R U P A 2
C5B C 0.1768(3) 0.13756(7) 0.54571(17) 0.0337(4) Uani 0.178(2) 1 d . . P A 2
H5B H 0.1331 0.1152 0.5977 0.040 Uiso 0.178(2) 1 calc R U P A 2
C6B C 0.1793(2) 0.18664(6) 0.56732(14) 0.0267(4) Uani 0.178(2) 1 d . . P A 2
H6B H 0.1375 0.1976 0.6354 0.032 Uiso 0.178(2) 1 calc R U P A 2
C7 C 0.2084(2) 0.35403(6) 0.43675(13) 0.0222(3) Uani 1 1 d . . . . .
C8 C 0.2341(2) 0.38286(6) 0.52708(13) 0.0239(3) Uani 1 1 d . . . . .
H8 H 0.2462 0.3687 0.5964 0.029 Uiso 1 1 calc R U . . .
C9 C 0.2419(2) 0.43277(6) 0.51416(14) 0.0283(4) Uani 1 1 d . . . . .
C10 C 0.2257(3) 0.45416(7) 0.41456(18) 0.0435(5) Uani 1 1 d . . . . .
H10 H 0.2318 0.4883 0.4073 0.052 Uiso 1 1 calc R U . . .
C11 C 0.2005(4) 0.42506(7) 0.32537(17) 0.0558(7) Uani 1 1 d . . . . .
H11 H 0.1897 0.4393 0.2561 0.067 Uiso 1 1 calc R U . . .
C12 C 0.1910(3) 0.37537(7) 0.33639(15) 0.0395(5) Uani 1 1 d . . . . .
H12 H 0.1724 0.3557 0.2747 0.047 Uiso 1 1 calc R U . . .
C13 C 0.2464(2) 0.27325(6) 0.52117(13) 0.0209(3) Uani 1 1 d . . . . .
C14 C 0.2687(3) 0.46368(7) 0.61160(16) 0.0367(4) Uani 1 1 d . . . . .
O2 O 0.0000 0.26695(6) 0.2500 0.0205(3) Uani 1 2 d S T P . .
H1W H 0.066(3) 0.2487(8) 0.2103(18) 0.036(6) Uiso 1 1 d . . . . .

loop_
_atom_site_aniso_label
_atom_site_aniso_U_11
_atom_site_aniso_U_22
_atom_site_aniso_U_33
_atom_site_aniso_U_23
_atom_site_aniso_U_13
_atom_site_aniso_U_12
N1 0.0215(7) 0.0236(7) 0.0186(6) -0.0023(5) -0.0019(5) -0.0026(5)
O1 0.0283(6) 0.0287(6) 0.0225(6) -0.0016(5) -0.0074(5) 0.0018(5)
F1A 0.0291(7) 0.0321(6) 0.0261(6) 0.0019(5) 0.0036(5) -0.0027(5)
F1B 0.0291(7) 0.0321(6) 0.0261(6) 0.0019(5) 0.0036(5) -0.0027(5)
F2A 0.132(4) 0.0256(11) 0.0462(14) -0.0139(9) -0.0004(17) 0.0003(15)
F3A 0.100(3) 0.067(3) 0.0423(18) -0.0234(18) 0.0367(18) -0.033(2)
F4A 0.067(2) 0.091(3) 0.097(3) -0.068(3) -0.045(2) 0.028(2)
F2B 0.199(9) 0.034(2) 0.0245(19) -0.0124(17) 0.001(3) -0.025(3)
F3B 0.091(6) 0.098(6) 0.051(3) -0.028(3) 0.014(3) -0.070(5)
F4B 0.111(6) 0.120(7) 0.095(6) -0.073(6) -0.040(5) 0.076(6)
C1A 0.0144(7) 0.0263(8) 0.0279(8) -0.0014(6) -0.0057(6) 0.0006(6)
C2A 0.0196(8) 0.0288(8) 0.0316(9) 0.0001(7) -0.0056(7) -0.0005(6)
C3A 0.0251(9) 0.0278(8) 0.0481(11) 0.0052(8) -0.0105(8) -0.0035(7)
C4A 0.0308(10) 0.0268(9) 0.0550(12) -0.0112(8) -0.0137(9) 0.0039(7)
C5A 0.0276(9) 0.0381(10) 0.0395(10) -0.0124(8) -0.0062(8) 0.0080(8)
C6A 0.0197(8) 0.0340(9) 0.0311(9) -0.0048(7) -0.0052(7) 0.0032(7)
C1B 0.0144(7) 0.0263(8) 0.0279(8) -0.0014(6) -0.0057(6) 0.0006(6)
C2B 0.0197(8) 0.0340(9) 0.0311(9) -0.0048(7) -0.0052(7) 0.0032(7)
C3B 0.0276(9) 0.0381(10) 0.0395(10) -0.0124(8) -0.0062(8) 0.0080(8)
C4B 0.0308(10) 0.0268(9) 0.0550(12) -0.0112(8) -0.0137(9) 0.0039(7)
C5B 0.0251(9) 0.0278(8) 0.0481(11) 0.0052(8) -0.0105(8) -0.0035(7)
C6B 0.0196(8) 0.0288(8) 0.0316(9) 0.0001(7) -0.0056(7) -0.0005(6)
C7 0.0196(7) 0.0242(8) 0.0229(8) -0.0015(6) 0.0026(6) -0.0034(6)
C8 0.0192(7) 0.0302(8) 0.0222(8) -0.0034(6) 0.0005(6) 0.0013(6)
C9 0.0246(8) 0.0280(8) 0.0322(9) -0.0087(7) 0.0030(7) -0.0011(7)
C10 0.0670(15) 0.0230(8) 0.0405(11) -0.0008(8) 0.0051(10) -0.0102(9)
C11 0.109(2) 0.0296(10) 0.0284(10) 0.0059(8) 0.0007(12) -0.0137(12)
C12 0.0698(15) 0.0281(9) 0.0207(8) -0.0024(7) 0.0004(9) -0.0107(9)
C13 0.0134(7) 0.0271(8) 0.0224(7) -0.0002(6) -0.0003(6) -0.0008(6)
C14 0.0421(11) 0.0295(9) 0.0386(10) -0.0104(8) -0.0030(9) 0.0049(8)
O2 0.0228(8) 0.0187(7) 0.0201(8) 0.000 0.0017(6) 0.000

loop_
_atom_type_symbol
_atom_type_description
_atom_type_scat_dispersion_real
_atom_type_scat_dispersion_imag
_atom_type_scat_source
C C 0.0033 0.0016 'International Tables Vol C Tables 4.2.6.8 and 6.1.1.4'
H H 0.0000 0.0000 'International Tables Vol C Tables 4.2.6.8 and 6.1.1.4'
N N 0.0061 0.0033 'International Tables Vol C Tables 4.2.6.8 and 6.1.1.4'
O O 0.0106 0.0060 'International Tables Vol C Tables 4.2.6.8 and 6.1.1.4'
F F 0.0171 0.0103 'International Tables Vol C Tables 4.2.6.8 and 6.1.1.4'

loop_
_geom_angle_atom_site_label_1
_geom_angle_atom_site_label_2
_geom_angle_atom_site_label_3
_geom_angle
C13 N1 C7 127.60(13)
C13 N1 H1 116.2
C7 N1 H1 116.2
C2A C1A C6A 117.46(16)
C2A C1A C13 120.77(15)
C6A C1A C13 121.74(15)
F1A C2A C3A 118.15(16)
F1A C2A C1A 119.36(15)
C3A C2A C1A 122.46(17)
C2A C3A C4A 118.63(18)
C2A C3A H3A 120.7
C4A C3A H3A 120.7
C5A C4A C3A 120.64(17)
C5A C4A H4A 119.7
C3A C4A H4A 119.7
C4A C5A C6A 119.79(18)
C4A C5A H5A 120.1
C6A C5A H5A 120.1
C5A C6A C1A 121.03(18)
C5A C6A H6A 119.5
C1A C6A H6A 119.5
C6B C1B C2B 117.46(16)
C6B C1B C13 120.77(15)
C2B C1B C13 121.74(15)
F1B C2B C3B 112.1(3)
F1B C2B C1B 126.5(3)
C3B C2B C1B 121.03(18)
C4B C3B C2B 119.79(18)
C4B C3B H3B 120.1
C2B C3B H3B 120.1
C3B C4B C5B 120.64(17)
C3B C4B H4B 119.7
C5B C4B H4B 119.7
C6B C5B C4B 118.63(18)
C6B C5B H5B 120.7
C4B C5B H5B 120.7
C5B C6B C1B 122.46(17)
C5B C6B H6B 118.8
C1B C6B H6B 118.8
C12 C7 C8 119.67(15)
C12 C7 N1 116.12(14)
C8 C7 N1 124.21(15)
C7 C8 C9 118.80(16)
C7 C8 H8 120.6
C9 C8 H8 120.6
C10 C9 C8 121.77(16)
C10 C9 C14 119.59(17)
C8 C9 C14 118.64(17)
C9 C10 C11 118.84(17)
C9 C10 H10 120.6
C11 C10 H10 120.6
C10 C11 C12 120.40(19)
C10 C11 H11 119.8
C12 C11 H11 119.8
C11 C12 C7 120.52(17)
C11 C12 H12 119.7
C7 C12 H12 119.7
O1 C13 N1 123.67(15)
O1 C13 C1B 122.07(15)
N1 C13 C1B 114.25(14)
O1 C13 C1A 122.07(15)
N1 C13 C1A 114.25(14)
F3A C14 F4A 110.4(3)
F3B C14 F4B 107.3(5)
F3A C14 F2A 105.6(3)
F4A C14 F2A 102.7(3)
F3B C14 F2B 106.0(4)
F4B C14 F2B 99.8(5)
F3B C14 C9 119.8(3)
F3A C14 C9 115.6(2)
F4A C14 C9 109.80(19)
F4B C14 C9 108.3(3)
F2A C14 C9 111.96(19)
F2B C14 C9 113.7(2)

loop_
_geom_bond_atom_site_label_1
_geom_bond_atom_site_label_2
_geom_bond_distance
N1 C13 1.356(2)
N1 C7 1.413(2)
N1 H1 0.8800
O1 C13 1.229(2)
F1A C2A 1.324(2)
F1B C2B 1.122(6)
F2A C14 1.367(3)
F3A C14 1.251(3)
F4A C14 1.325(3)
F2B C14 1.389(5)
F3B C14 1.223(5)
F4B C14 1.352(5)
C1A C2A 1.388(2)
C1A C6A 1.402(2)
C1A C13 1.503(2)
C2A C3A 1.384(3)
C3A C4A 1.389(3)
C3A H3A 0.9500
C4A C5A 1.382(3)
C4A H4A 0.9500
C5A C6A 1.386(3)
C5A H5A 0.9500
C6A H6A 0.9500
C1B C6B 1.388(2)
C1B C2B 1.402(2)
C1B C13 1.503(2)
C2B C3B 1.386(3)
C3B C4B 1.382(3)
C3B H3B 0.9500
C4B C5B 1.389(3)
C4B H4B 0.9500
C5B C6B 1.384(3)
C5B H5B 0.9500
C6B H6B 0.9500
C7 C12 1.387(2)
C7 C8 1.391(2)
C8 C9 1.392(2)
C8 H8 0.9500
C9 C10 1.378(3)
C9 C14 1.496(2)
C10 C11 1.383(3)
C10 H10 0.9500
C11 C12 1.383(3)
C11 H11 0.9500
C12 H12 0.9500
O2 H1W 0.86(2)

loop_
_geom_torsion_atom_site_label_1
_geom_torsion_atom_site_label_2
_geom_torsion_atom_site_label_3
_geom_torsion_atom_site_label_4
_geom_torsion
C6A C1A C2A F1A -178.20(15)
C13 C1A C2A F1A 3.9(2)
C6A C1A C2A C3A -0.3(2)
C13 C1A C2A C3A -178.19(15)
F1A C2A C3A C4A 178.49(16)
C1A C2A C3A C4A 0.5(3)
C2A C3A C4A C5A -0.4(3)
C3A C4A C5A C6A 0.1(3)
C4A C5A C6A C1A 0.2(3)
C2A C1A C6A C5A -0.1(2)
C13 C1A C6A C5A 177.80(15)
C6B C1B C2B F1B -173.2(4)
C13 C1B C2B F1B 4.7(5)
C6B C1B C2B C3B -0.1(2)
C13 C1B C2B C3B 177.80(15)
F1B C2B C3B C4B 174.2(4)
C1B C2B C3B C4B 0.2(3)
C2B C3B C4B C5B 0.1(3)
C3B C4B C5B C6B -0.4(3)
C4B C5B C6B C1B 0.5(3)
C2B C1B C6B C5B -0.3(2)
C13 C1B C6B C5B -178.19(15)
C13 N1 C7 C12 165.99(17)
C13 N1 C7 C8 -13.8(3)
C12 C7 C8 C9 0.0(3)
N1 C7 C8 C9 179.73(15)
C7 C8 C9 C10 -0.4(3)
C7 C8 C9 C14 179.72(16)
C8 C9 C10 C11 0.2(3)
C14 C9 C10 C11 -179.8(2)
C9 C10 C11 C12 0.3(4)
C10 C11 C12 C7 -0.6(4)
C8 C7 C12 C11 0.5(3)
N1 C7 C12 C11 -179.3(2)
C7 N1 C13 O1 6.0(3)
C7 N1 C13 C1B -173.05(14)
C7 N1 C13 C1A -173.05(14)
C6B C1B C13 O1 39.3(2)
C2B C1B C13 O1 -138.49(17)
C6B C1B C13 N1 -141.58(16)
C2B C1B C13 N1 40.6(2)
C2A C1A C13 O1 39.3(2)
C6A C1A C13 O1 -138.49(17)
C2A C1A C13 N1 -141.58(16)
C6A C1A C13 N1 40.6(2)
C10 C9 C14 F3B -61.6(6)
C8 C9 C14 F3B 118.3(6)
C10 C9 C14 F3A 123.3(3)
C8 C9 C14 F3A -56.8(4)
C10 C9 C14 F4A -111.0(4)
C8 C9 C14 F4A 68.9(4)
C10 C9 C14 F4B 61.8(6)
C8 C9 C14 F4B -118.3(6)
C10 C9 C14 F2A 2.4(3)
C8 C9 C14 F2A -177.7(3)
C10 C9 C14 F2B 171.7(5)
C8 C9 C14 F2B -8.3(6)
